data_4035573
loop_
_publ_author_name
'Nechaev, Anton A.'
'Van Hecke, Kristof'
'Zaman, Manzoor'
'Kashtanov, Stepan'
'Ungur, Liviu'
'Pereshivko, Olga P.'
'Peshkov, Vsevolod A.'
'Van der Eycken, Erik V.'

_publ_section_title
;
 Gold-Catalyzed Post-Ugi Ipso-Cyclization with Switchable
 Diastereoselectivity.
;
_journal_issue 15
_journal_name_full 'The Journal of organic chemistry'
_journal_page_first 8170
_journal_page_last 8182
_journal_paper_doi 10.1021/acs.joc.8b00953
_journal_volume 83
_journal_year 2018
_chemical_formula_moiety 'C21 H22 N2 O3'
_chemical_formula_sum 'C21 H22 N2 O3'
_chemical_formula_weight 350.41
_space_group_crystal_system triclinic
_space_group_IT_number 2
_space_group_name_Hall '-P 1'
_space_group_name_H-M_alt 'P -1'
_atom_sites_solution_hydrogens mixed
_audit_creation_date 2017-09-13
_audit_creation_method
;
Olex2 1.2
(compiled Aug 10 2017 17:28:52 for OlexSys, GUI svn.r5381)
;
_cell_angle_alpha 108.812(3)
_cell_angle_beta 101.750(3)
_cell_angle_gamma 103.021(3)
_cell_formula_units_Z 4
_cell_length_a 12.9746(5)
_cell_length_b 13.3439(5)
_cell_length_c 13.6301(5)
_cell_measurement_reflns_used 17073
_cell_measurement_temperature 100.0(1)
_cell_measurement_theta_max 75.3700
_cell_measurement_theta_min 3.5550
_cell_volume 2076.35(15)
_computing_cell_refinement 'CrysAlisPro 1.171.38.41 (Rigaku OD, 2015)'
_computing_data_collection 'CrysAlisPro 1.171.38.41 (Rigaku OD, 2015)'
_computing_data_reduction 'CrysAlisPro 1.171.38.41 (Rigaku OD, 2015)'
_computing_molecular_graphics 'Olex2 (Dolomanov et al., 2009)'
_computing_publication_material 'Olex2 (Dolomanov et al., 2009)'
_computing_structure_refinement 'ShelXL (Sheldrick, 2015)'
_diffrn_ambient_environment N~2~
_diffrn_ambient_temperature 100.0(1)
_diffrn_detector 'CCD plate'
_diffrn_detector_area_resol_mean 10.4839
_diffrn_detector_type Atlas
_diffrn_measured_fraction_theta_full 1.000
_diffrn_measured_fraction_theta_max 0.980
_diffrn_measurement_details
;
List of Runs (angles in degrees, time in seconds):

  # Type    Start    End  Width  t~exp~   \w     \q     \k     \f   Frames
--------------------------------------------------------------------------
  1  \w   -117.00 -17.00   1.00    2.00    --  -41.68 -35.00 -93.00  100
  2  \w    -67.00  33.00   1.00    2.00    --  -41.68  35.00  63.00  100
  3  \w    -33.00  67.00   1.00    2.00    --   41.68 -35.00 -93.00  100
  4  \w     17.00 117.00   1.00    2.00    --   41.68  35.00  63.00  100
  5  \w     34.00 134.00   1.00   15.00    --  109.13 -35.00 -93.00  100
  6  \w     84.00 178.00   1.00   15.00    --  109.13  35.00  63.00   94
  7  \w    -96.00  -2.00   1.00    2.00    --  -41.68 125.00  60.00   94
  8  \w    -96.00  -2.00   1.00    2.00    --  -41.68 125.00 150.00   94
  9  \w     23.00  98.00   1.00    2.00    --   41.68-125.00 -60.00   75
 10  \w     33.00 137.00   1.00   15.00    --  109.13 -30.00  60.00  104
 11  \w     94.00 178.00   1.00   15.00    --  109.13 125.00   0.00   84
 12  \w     81.00 178.00   1.00   15.00    --  109.13  30.00 120.00   97
 13  \w     36.00 121.00   1.00   15.00    --  109.13-125.00 120.00   85
 14  \w     94.00 178.00   1.00   15.00    --  109.13 125.00 150.00   84
 15  \w     36.00 121.00   1.00   15.00    --  109.13-125.00-120.00   85
 16  \w     83.00 178.00   1.00   15.00    --  109.13  45.00 -30.00   95
 17  \w     26.00 109.00   1.00   15.00    --  109.13 -94.00 -60.00   83
 18  \w     26.00 109.00   1.00   15.00    --  109.13 -94.00 150.00   83
 19  \w   -115.00 -14.00   1.00    2.00    --  -41.68 -57.00-120.00  101
 20  \w   -118.00  -9.00   1.00    2.00    --  -41.68 -77.00-180.00  109
 21  \w   -118.00  -9.00   1.00    2.00    --  -41.68 -77.00 -30.00  109
 22  \w   -118.00  -9.00   1.00    2.00    --  -41.68 -77.00-120.00  109
 23  \w   -118.00  -9.00   1.00    2.00    --  -41.68 -77.00  90.00  109
 24  \w   -118.00  -9.00   1.00    2.00    --  -41.68 -77.00  60.00  109
 25  \w     81.00 178.00   1.00   15.00    --  109.13  30.00-120.00   97
 26  \w     80.00 178.00   1.00   15.00    --  109.13  61.00-120.00   98
 27  \w     80.00 178.00   1.00   15.00    --  109.13  61.00-180.00   98
 28  \w     80.00 178.00   1.00   15.00    --  109.13  61.00 120.00   98
 29  \w     80.00 178.00   1.00   15.00    --  109.13  61.00   0.00   98
 30  \w     80.00 178.00   1.00   15.00    --  109.13  61.00 -90.00   98
 31  \w     80.00 178.00   1.00   15.00    --  109.13  61.00  60.00   98
 32  \w     80.00 178.00   1.00   15.00    --  109.13  61.00 -60.00   98
 33  \w     77.00 178.00   1.00   15.00    --  109.13  77.00   0.00  101
 34  \w     80.00 178.00   1.00   15.00    --  109.13  61.00 -30.00   98
 35  \w     80.00 178.00   1.00   15.00    --  109.13  61.00  90.00   98
 36  \w     81.00 178.00   1.00   15.00    --  109.13  30.00-180.00   97
 37  \w   -118.00  -9.00   1.00    2.00    --  -41.68 -77.00 120.00  109
 38  \w   -116.00 -17.00   1.00    2.00    --  -41.68 -38.00 -30.00   99
 39  \w   -116.00 -17.00   1.00    2.00    --  -41.68 -38.00-120.00   99
 40  \w   -115.00 -14.00   1.00    2.00    --  -41.68 -57.00-150.00  101
 41  \w   -118.00  -9.00   1.00    2.00    --  -41.68 -77.00  30.00  109
 42  \w   -115.00 -14.00   1.00    2.00    --  -41.68 -57.00 -90.00  101
 43  \w     80.00 128.00   1.00   15.00    --  109.13  61.00-150.00   48
;
_diffrn_measurement_device 'four-circle diffractometer'
_diffrn_measurement_device_type 'SuperNova, Dual, Cu at zero, Atlas'
_diffrn_measurement_method '\w scans'
_diffrn_orient_matrix_type 'CrysAlisPro convention (1999,Acta A55,543-557)'
_diffrn_orient_matrix_UB_11 0.0193860000
_diffrn_orient_matrix_UB_12 -0.0815892000
_diffrn_orient_matrix_UB_13 0.0546428000
_diffrn_orient_matrix_UB_21 -0.1250939000
_diffrn_orient_matrix_UB_22 -0.0415071000
_diffrn_orient_matrix_UB_23 -0.0145532000
_diffrn_orient_matrix_UB_31 -0.0171040000
_diffrn_orient_matrix_UB_32 -0.0901277000
_diffrn_orient_matrix_UB_33 -0.1116502000
_diffrn_radiation_monochromator mirror
_diffrn_radiation_probe x-ray
_diffrn_radiation_type CuK\a
_diffrn_radiation_wavelength 1.54184
_diffrn_reflns_av_R_equivalents 0.0581
_diffrn_reflns_av_unetI/netI 0.0390
_diffrn_reflns_Laue_measured_fraction_full 1.000
_diffrn_reflns_Laue_measured_fraction_max 0.980
_diffrn_reflns_limit_h_max 16
_diffrn_reflns_limit_h_min -16
_diffrn_reflns_limit_k_max 16
_diffrn_reflns_limit_k_min -16
_diffrn_reflns_limit_l_max 16
_diffrn_reflns_limit_l_min -17
_diffrn_reflns_number 51210
_diffrn_reflns_point_group_measured_fraction_full 1.000
_diffrn_reflns_point_group_measured_fraction_max 0.980
_diffrn_reflns_theta_full 67.684
_diffrn_reflns_theta_max 75.487
_diffrn_reflns_theta_min 3.591
_diffrn_source 'micro-focus sealed X-ray tube'
_diffrn_source_type 'SuperNova (Cu) X-ray Source'
_exptl_absorpt_coefficient_mu 0.609
_exptl_absorpt_correction_T_max 0.979
_exptl_absorpt_correction_T_min 0.964
_exptl_absorpt_correction_type gaussian
_exptl_absorpt_process_details
;
CrysAlisPro 1.171.38.41 (Rigaku Oxford Diffraction, 2015)
Numerical absorption correction based on gaussian integration over
			a multifaceted crystal model
Empirical absorption correction using spherical harmonics,
 implemented in SCALE3 ABSPACK scaling algorithm.
;
_exptl_crystal_colour 'clear colourless'
_exptl_crystal_colour_lustre clear
_exptl_crystal_colour_primary colourless
_exptl_crystal_density_diffrn 1.121
_exptl_crystal_description block
_exptl_crystal_F_000 744
_exptl_crystal_size_max 0.196
_exptl_crystal_size_mid 0.13
_exptl_crystal_size_min 0.109
_refine_diff_density_max 0.240
_refine_diff_density_min -0.219
_refine_diff_density_rms 0.042
_refine_ls_extinction_method none
_refine_ls_goodness_of_fit_ref 1.052
_refine_ls_hydrogen_treatment mixed
_refine_ls_matrix_type full
_refine_ls_number_parameters 481
_refine_ls_number_reflns 8446
_refine_ls_number_restraints 0
_refine_ls_restrained_S_all 1.052
_refine_ls_R_factor_all 0.0602
_refine_ls_R_factor_gt 0.0443
_refine_ls_shift/su_max 0.001
_refine_ls_shift/su_mean 0.000
_refine_ls_structure_factor_coef Fsqd
_refine_ls_weighting_details 'w=1/[\s^2^(Fo^2^)+(0.0618P)^2^+0.2696P] where P=(Fo^2^+2Fc^2^)/3'
_refine_ls_weighting_scheme calc
_refine_ls_wR_factor_gt 0.1145
_refine_ls_wR_factor_ref 0.1267
_reflns_Friedel_coverage 0.000
_reflns_number_gt 6506
_reflns_number_total 8446
_reflns_threshold_expression 'I > 2\s(I)'
_cod_data_source_file jo8b00953_si_005.cif
_cod_data_source_block evde_ugent008_sq
_cod_database_code 4035573
_shelxl_version_number 2013-4
_chemical_oxdiff_formula 'C21 H22 N2 O3'
_shelx_space_group_comment
;
The symmetry employed for this shelxl refinement is uniquely defined
by the following loop, which should always be used as a source of
symmetry information in preference to the above space-group names.
They are only intended as comments.
;
_shelx_estimated_absorpt_t_max 0.937
_shelx_estimated_absorpt_t_min 0.890
_reflns_odcompleteness_completeness 100.00
_reflns_odcompleteness_iscentric 1
_reflns_odcompleteness_theta 66.97
_olex2_refinement_description
;
1. Fixed Uiso
 At 1.2 times of:
  All C(H) groups, All O(H,H) groups
 At 1.5 times of:
  All C(H,H,H) groups
2.a Ternary CH refined with riding coordinates:
 C31(H31), C10(H10)
2.b Aromatic/amide H refined with riding coordinates:
 C5(H5), C6(H6), C23(H23), C27(H27), C2(H2A), C24(H24), C16(H16), C3(H3),
 C8(H8), C26(H26), C37(H37), C33(H33), C12(H12), C29(H29), C7(H7), C15(H15),
 C13(H13), C36(H36), C28(H28), C14(H14), C35(H35), C34(H34)
2.c Idealised Me refined as rotating group:
 C21(H21A,H21B,H21C), C42(H42A,H42B,H42C), C41(H41A,H41B,H41C), C19(H19A,H19B,
 H19C), C20(H20A,H20B,H20C), C40(H40A,H40B,H40C)
;
_olex2_exptl_crystal_mounting_method 'mounted on a nylon loop'
_olex2_submission_special_instructions 'No special instructions were received'
_oxdiff_exptl_absorpt_empirical_details
;
Empirical correction (ABSPACK) includes:
- Absorption correction using spherical harmonics
- Frame scaling
;
_oxdiff_exptl_absorpt_empirical_full_max 1.882
_oxdiff_exptl_absorpt_empirical_full_min 0.809

loop_
_space_group_symop_operation_xyz
'x, y, z'
'-x, -y, -z'

loop_
_atom_site_label
_atom_site_type_symbol
_atom_site_fract_x
_atom_site_fract_y
_atom_site_fract_z
_atom_site_U_iso_or_equiv
_atom_site_adp_type
_atom_site_occupancy
_atom_site_site_symmetry_order
_atom_site_calc_flag
_atom_site_refinement_flags_posn
O1 O 0.59693(8) 1.08547(9) 0.15776(9) 0.0309(2) Uani 1 1 d .
O4 O 0.13368(8) 0.61248(9) 0.61796(9) 0.0314(2) Uani 1 1 d .
O3 O 0.51692(9) 0.80082(11) 0.14528(10) 0.0367(3) Uani 1 1 d .
O6 O 0.08138(9) 0.38255(10) 0.71437(9) 0.0347(3) Uani 1 1 d .
O5 O 0.34211(9) 0.44368(10) 0.46310(10) 0.0373(3) Uani 1 1 d .
N1 N 0.68165(9) 0.95053(11) 0.11570(10) 0.0263(3) Uani 1 1 d .
N3 N 0.21000(9) 0.47100(11) 0.60237(10) 0.0272(3) Uani 1 1 d .
N2 N 0.39223(10) 0.79696(11) -0.00139(11) 0.0283(3) Uani 1 1 d .
C17 C 0.49435(11) 0.82066(12) 0.06301(12) 0.0267(3) Uani 1 1 d .
N4 N -0.07316(10) 0.34990(11) 0.57918(11) 0.0301(3) Uani 1 1 d .
C22 C 0.31793(11) 0.45779(13) 0.63662(13) 0.0286(3) Uani 1 1 d .
C4 C 0.67694(11) 1.05153(13) 0.17625(12) 0.0274(3) Uani 1 1 d .
C38 C 0.03612(12) 0.37362(13) 0.62232(13) 0.0282(3) Uani 1 1 d .
C31 C 0.10306(11) 0.38364(13) 0.54270(12) 0.0276(3) Uani 1 1 d .
H31 H 0.0611 0.4077 0.4892 0.033 Uiso 1 1 calc R
C25 C 0.21434(12) 0.57947(13) 0.63649(12) 0.0281(3) Uani 1 1 d .
C1 C 0.78925(11) 0.93715(13) 0.15203(13) 0.0286(3) Uani 1 1 d .
C11 C 0.61799(11) 0.78434(13) -0.05669(13) 0.0286(3) Uani 1 1 d .
C32 C 0.11450(11) 0.27220(13) 0.47979(13) 0.0300(3) Uani 1 1 d .
C5 C 0.78770(12) 0.84109(14) 0.18697(13) 0.0312(3) Uani 1 1 d .
H5 H 0.7344 0.8201 0.2212 0.037 Uiso 1 1 calc R
C6 C 0.85962(13) 0.78472(15) 0.17099(14) 0.0358(3) Uani 1 1 d .
H6 H 0.8616 0.7293 0.2003 0.043 Uiso 1 1 calc R
C30 C 0.36717(12) 0.42066(13) 0.54194(14) 0.0327(3) Uani 1 1 d .
C9 C 0.85799(12) 0.94571(14) 0.07201(13) 0.0321(3) Uani 1 1 d .
C23 C 0.39004(12) 0.57873(14) 0.70153(13) 0.0318(3) Uani 1 1 d .
H23 H 0.4669 0.6018 0.7389 0.038 Uiso 1 1 calc R
C27 C 0.40325(13) 0.34408(16) 0.71752(16) 0.0414(4) Uani 1 1 d .
H27 H 0.4148 0.3139 0.7716 0.050 Uiso 1 1 calc R
C2 C 0.84687(12) 1.04413(14) 0.25204(14) 0.0334(3) Uani 1 1 d .
H2A H 0.9188 1.0618 0.2997 0.040 Uiso 1 1 calc R
C24 C 0.33094(12) 0.64694(14) 0.69874(13) 0.0316(3) Uani 1 1 d .
H24 H 0.3586 0.7261 0.7312 0.038 Uiso 1 1 calc R
C10 C 0.58707(11) 0.87336(12) 0.02250(12) 0.0258(3) Uani 1 1 d .
H10 H 0.5579 0.9174 -0.0170 0.031 Uiso 1 1 calc R
C16 C 0.64204(13) 0.80116(15) -0.14629(14) 0.0377(4) Uani 1 1 d .
H16 H 0.6380 0.8673 -0.1570 0.045 Uiso 1 1 calc R
C3 C 0.78339(12) 1.10940(14) 0.26390(14) 0.0333(3) Uani 1 1 d .
H3 H 0.8029 1.1814 0.3194 0.040 Uiso 1 1 calc R
C8 C 0.93572(13) 0.88209(16) 0.06361(15) 0.0372(4) Uani 1 1 d .
H8 H 0.9876 0.8940 0.0252 0.045 Uiso 1 1 calc R
C39 C -0.15869(13) 0.31984(16) 0.63056(15) 0.0368(4) Uani 1 1 d .
C26 C 0.32846(12) 0.39798(14) 0.71294(14) 0.0345(3) Uani 1 1 d .
H26 H 0.2816 0.3986 0.7582 0.041 Uiso 1 1 calc R
C37 C 0.11992(13) 0.24699(15) 0.37435(14) 0.0394(4) Uani 1 1 d .
H37 H 0.1158 0.2997 0.3419 0.047 Uiso 1 1 calc R
C33 C 0.11945(13) 0.19226(15) 0.52448(15) 0.0382(4) Uani 1 1 d .
H33 H 0.1155 0.2075 0.5964 0.046 Uiso 1 1 calc R
C12 C 0.62263(13) 0.68626(15) -0.04328(14) 0.0360(3) Uani 1 1 d .
H12 H 0.6035 0.6720 0.0157 0.043 Uiso 1 1 calc R
C29 C 0.45105(13) 0.36596(16) 0.55924(17) 0.0421(4) Uani 1 1 d .
H29 H 0.4953 0.3549 0.5115 0.050 Uiso 1 1 calc R
C18 C 0.28788(12) 0.73810(15) 0.01208(14) 0.0343(3) Uani 1 1 d .
C7 C 0.93501(13) 0.80680(16) 0.10939(15) 0.0398(4) Uani 1 1 d .
H7 H 0.9862 0.7660 0.1012 0.048 Uiso 1 1 calc R
C15 C 0.67178(14) 0.72243(17) -0.22005(16) 0.0455(4) Uani 1 1 d .
H15 H 0.6865 0.7340 -0.2817 0.055 Uiso 1 1 calc R
C13 C 0.65533(15) 0.60894(17) -0.11617(16) 0.0465(4) Uani 1 1 d .
H13 H 0.6606 0.5432 -0.1054 0.056 Uiso 1 1 calc R
C36 C 0.13132(14) 0.14501(17) 0.31521(16) 0.0468(4) Uani 1 1 d .
H36 H 0.1351 0.1290 0.2431 0.056 Uiso 1 1 calc R
C28 C 0.46651(14) 0.33109(16) 0.64180(18) 0.0463(4) Uani 1 1 d .
H28 H 0.5220 0.2961 0.6504 0.056 Uiso 1 1 calc R
C21 C 0.19352(13) 0.72611(18) -0.08202(16) 0.0449(4) Uani 1 1 d .
H21A H 0.2038 0.6837 -0.1508 0.067 Uiso 1 1 calc GR
H21B H 0.1930 0.8002 -0.0796 0.067 Uiso 1 1 calc GR
H21C H 0.1228 0.6867 -0.0764 0.067 Uiso 1 1 calc GR
C42 C -0.27004(14) 0.3016(2) 0.55162(18) 0.0506(5) Uani 1 1 d .
H42A H -0.2731 0.3727 0.5467 0.076 Uiso 1 1 calc GR
H42B H -0.3305 0.2727 0.5780 0.076 Uiso 1 1 calc GR
H42C H -0.2778 0.2479 0.4796 0.076 Uiso 1 1 calc GR
C41 C -0.15742(15) 0.21070(17) 0.64391(17) 0.0450(4) Uani 1 1 d .
H41A H -0.1688 0.1529 0.5730 0.068 Uiso 1 1 calc GR
H41B H -0.2169 0.1874 0.6738 0.068 Uiso 1 1 calc GR
H41C H -0.0858 0.2218 0.6935 0.068 Uiso 1 1 calc GR
C14 C 0.68006(13) 0.62729(18) -0.20383(16) 0.0483(5) Uani 1 1 d .
H14 H 0.7028 0.5745 -0.2530 0.058 Uiso 1 1 calc R
C35 C 0.13716(14) 0.06776(17) 0.36141(18) 0.0473(4) Uani 1 1 d .
H35 H 0.1460 -0.0011 0.3217 0.057 Uiso 1 1 calc R
C19 C 0.27413(15) 0.8082(2) 0.11868(17) 0.0547(5) Uani 1 1 d .
H19A H 0.2738 0.8816 0.1186 0.082 Uiso 1 1 calc GR
H19B H 0.3358 0.8175 0.1794 0.082 Uiso 1 1 calc GR
H19C H 0.2040 0.7707 0.1266 0.082 Uiso 1 1 calc GR
C34 C 0.13014(15) 0.09074(17) 0.46538(17) 0.0472(4) Uani 1 1 d .
H34 H 0.1326 0.0370 0.4968 0.057 Uiso 1 1 calc R
C20 C 0.29097(16) 0.62439(18) 0.0095(2) 0.0575(6) Uani 1 1 d .
H20A H 0.3531 0.6335 0.0697 0.086 Uiso 1 1 calc GR
H20B H 0.3005 0.5815 -0.0596 0.086 Uiso 1 1 calc GR
H20C H 0.2213 0.5847 0.0167 0.086 Uiso 1 1 calc GR
C40 C -0.13890(18) 0.41243(19) 0.73894(18) 0.0529(5) Uani 1 1 d .
H40A H -0.0673 0.4233 0.7885 0.079 Uiso 1 1 calc GR
H40B H -0.1982 0.3922 0.7702 0.079 Uiso 1 1 calc GR
H40C H -0.1384 0.4817 0.7282 0.079 Uiso 1 1 calc GR
O2 O 0.84858(9) 1.00694(11) 0.02381(11) 0.0407(3) Uani 1 1 d .
H4 H -0.0941(18) 0.3554(19) 0.5163(19) 0.049 Uiso 1 1 d R
H2 H 0.3866(18) 0.8188(19) -0.0552(19) 0.049 Uiso 1 1 d R

loop_
_atom_site_aniso_label
_atom_site_aniso_U_11
_atom_site_aniso_U_22
_atom_site_aniso_U_33
_atom_site_aniso_U_23
_atom_site_aniso_U_13
_atom_site_aniso_U_12
O1 0.0274(5) 0.0335(6) 0.0330(6) 0.0125(5) 0.0081(4) 0.0133(4)
O4 0.0273(5) 0.0354(6) 0.0324(6) 0.0131(5) 0.0061(4) 0.0141(4)
O3 0.0279(5) 0.0531(7) 0.0374(6) 0.0274(6) 0.0100(5) 0.0136(5)
O6 0.0321(5) 0.0462(7) 0.0324(6) 0.0193(5) 0.0103(5) 0.0180(5)
O5 0.0340(5) 0.0394(7) 0.0353(6) 0.0122(5) 0.0110(5) 0.0085(5)
N1 0.0201(5) 0.0299(6) 0.0284(6) 0.0107(5) 0.0052(5) 0.0093(5)
N3 0.0205(5) 0.0280(6) 0.0305(6) 0.0105(5) 0.0036(5) 0.0078(5)
N2 0.0215(5) 0.0378(7) 0.0281(6) 0.0158(6) 0.0088(5) 0.0084(5)
C17 0.0239(6) 0.0302(7) 0.0285(7) 0.0119(6) 0.0098(6) 0.0108(6)
N4 0.0240(6) 0.0394(7) 0.0350(7) 0.0200(6) 0.0117(5) 0.0139(5)
C22 0.0206(6) 0.0298(8) 0.0338(8) 0.0122(7) 0.0043(6) 0.0083(6)
C4 0.0242(6) 0.0304(8) 0.0280(7) 0.0121(6) 0.0075(6) 0.0082(6)
C38 0.0274(6) 0.0306(8) 0.0320(8) 0.0152(6) 0.0100(6) 0.0138(6)
C31 0.0196(6) 0.0333(8) 0.0287(7) 0.0124(6) 0.0054(6) 0.0072(6)
C25 0.0260(6) 0.0317(8) 0.0266(7) 0.0114(6) 0.0065(6) 0.0100(6)
C1 0.0195(6) 0.0335(8) 0.0334(8) 0.0137(7) 0.0057(6) 0.0101(6)
C11 0.0190(6) 0.0338(8) 0.0287(7) 0.0081(6) 0.0050(5) 0.0081(6)
C32 0.0176(6) 0.0332(8) 0.0339(8) 0.0087(7) 0.0066(6) 0.0057(5)
C5 0.0245(6) 0.0367(8) 0.0338(8) 0.0172(7) 0.0063(6) 0.0093(6)
C6 0.0318(7) 0.0408(9) 0.0373(9) 0.0190(8) 0.0053(7) 0.0148(7)
C30 0.0237(6) 0.0293(8) 0.0392(9) 0.0097(7) 0.0074(6) 0.0045(6)
C9 0.0220(6) 0.0379(8) 0.0356(8) 0.0154(7) 0.0072(6) 0.0072(6)
C23 0.0239(6) 0.0346(8) 0.0315(8) 0.0103(7) 0.0034(6) 0.0071(6)
C27 0.0266(7) 0.0447(10) 0.0562(11) 0.0285(9) 0.0045(7) 0.0108(7)
C2 0.0240(6) 0.0380(9) 0.0350(8) 0.0141(7) 0.0040(6) 0.0078(6)
C24 0.0265(7) 0.0304(8) 0.0314(8) 0.0084(7) 0.0032(6) 0.0068(6)
C10 0.0201(6) 0.0311(7) 0.0261(7) 0.0115(6) 0.0055(5) 0.0085(5)
C16 0.0309(7) 0.0384(9) 0.0372(9) 0.0093(7) 0.0145(7) 0.0027(7)
C3 0.0283(7) 0.0334(8) 0.0320(8) 0.0091(7) 0.0035(6) 0.0083(6)
C8 0.0278(7) 0.0477(10) 0.0408(9) 0.0181(8) 0.0145(7) 0.0154(7)
C39 0.0301(7) 0.0514(10) 0.0446(10) 0.0268(8) 0.0214(7) 0.0202(7)
C26 0.0232(6) 0.0410(9) 0.0402(9) 0.0205(8) 0.0047(6) 0.0087(6)
C37 0.0328(7) 0.0390(9) 0.0369(9) 0.0080(8) 0.0143(7) -0.0001(7)
C33 0.0344(7) 0.0401(9) 0.0390(9) 0.0119(8) 0.0071(7) 0.0185(7)
C12 0.0335(7) 0.0382(9) 0.0326(8) 0.0095(7) 0.0038(7) 0.0161(7)
C29 0.0298(7) 0.0423(10) 0.0566(11) 0.0160(9) 0.0176(8) 0.0165(7)
C18 0.0224(6) 0.0453(9) 0.0376(9) 0.0196(8) 0.0115(6) 0.0074(6)
C7 0.0314(7) 0.0492(10) 0.0438(10) 0.0181(8) 0.0109(7) 0.0218(7)
C15 0.0336(8) 0.0499(11) 0.0406(10) 0.0031(8) 0.0198(8) 0.0037(8)
C13 0.0387(8) 0.0422(10) 0.0476(11) 0.0060(9) -0.0014(8) 0.0218(8)
C36 0.0324(8) 0.0461(11) 0.0433(10) -0.0007(8) 0.0169(8) -0.0009(7)
C28 0.0292(7) 0.0452(10) 0.0705(13) 0.0261(10) 0.0131(8) 0.0186(7)
C21 0.0223(7) 0.0655(12) 0.0434(10) 0.0242(9) 0.0073(7) 0.0052(7)
C42 0.0280(8) 0.0793(14) 0.0650(13) 0.0434(12) 0.0236(8) 0.0231(9)
C41 0.0384(8) 0.0516(11) 0.0597(12) 0.0334(10) 0.0230(8) 0.0163(8)
C14 0.0254(7) 0.0550(12) 0.0470(11) -0.0030(9) 0.0085(7) 0.0155(8)
C35 0.0281(7) 0.0413(10) 0.0594(12) 0.0025(9) 0.0120(8) 0.0125(7)
C19 0.0316(8) 0.0857(16) 0.0418(11) 0.0185(11) 0.0179(8) 0.0121(9)
C34 0.0421(9) 0.0415(10) 0.0549(12) 0.0126(9) 0.0072(8) 0.0227(8)
C20 0.0374(9) 0.0504(12) 0.0904(17) 0.0409(12) 0.0173(10) 0.0059(8)
C40 0.0559(11) 0.0644(13) 0.0543(12) 0.0244(11) 0.0325(10) 0.0315(10)
O2 0.0334(5) 0.0479(7) 0.0522(7) 0.0299(6) 0.0171(5) 0.0141(5)

loop_
_atom_type_symbol
_atom_type_description
_atom_type_scat_dispersion_real
_atom_type_scat_dispersion_imag
_atom_type_scat_source
C C 0.0181 0.0091 'International Tables Vol C Tables 4.2.6.8 and 6.1.1.4'
H H 0.0000 0.0000 'International Tables Vol C Tables 4.2.6.8 and 6.1.1.4'
N N 0.0311 0.0180 'International Tables Vol C Tables 4.2.6.8 and 6.1.1.4'
O O 0.0492 0.0322 'International Tables Vol C Tables 4.2.6.8 and 6.1.1.4'

loop_
_exptl_crystal_face_index_h
_exptl_crystal_face_index_k
_exptl_crystal_face_index_l
_exptl_crystal_face_perp_dist
7 -5 3 0.0263
7 -6 -2 0.0466
1 8 0 0.0604
3 1 -9 0.0600
-1 -8 2 0.0500
-3 -7 6 0.0607
-1 4 -8 0.0623
-3 8 -2 0.0624
-2 5 5 0.0960
-8 2 4 0.0810
-6 -2 -2 0.0664
7 0 3 0.0484
-4 5 -6 0.0591
-5 8 -2 0.0654

loop_
_geom_angle_atom_site_label_1
_geom_angle_atom_site_label_2
_geom_angle_atom_site_label_3
_geom_angle
C4 N1 C1 112.02(12)
C4 N1 C10 119.85(11)
C1 N1 C10 128.02(13)
C22 N3 C31 128.08(12)
C25 N3 C22 112.21(12)
C25 N3 C31 119.65(11)
C17 N2 C18 125.64(12)
O3 C17 N2 125.52(13)
O3 C17 C10 120.81(12)
N2 C17 C10 113.63(12)
C38 N4 C39 125.41(13)
N3 C22 C30 112.82(12)
N3 C22 C23 101.28(12)
N3 C22 C26 115.61(12)
C23 C22 C30 102.96(12)
C26 C22 C30 115.34(13)
C26 C22 C23 106.66(13)
O1 C4 N1 124.43(14)
O1 C4 C3 128.41(15)
N1 C4 C3 107.16(12)
O6 C38 N4 125.09(14)
O6 C38 C31 121.26(12)
N4 C38 C31 113.58(12)
N3 C31 C38 109.24(12)
N3 C31 C32 113.04(11)
C32 C31 C38 111.29(12)
O4 C25 N3 124.66(14)
O4 C25 C24 128.09(15)
N3 C25 C24 107.25(12)
N1 C1 C5 115.43(12)
N1 C1 C9 111.32(12)
N1 C1 C2 101.30(12)
C5 C1 C9 114.88(13)
C5 C1 C2 107.77(13)
C2 C1 C9 104.51(12)
C16 C11 C10 118.83(14)
C12 C11 C10 122.33(14)
C12 C11 C16 118.84(16)
C37 C32 C31 120.01(14)
C37 C32 C33 118.00(16)
C33 C32 C31 122.00(15)
C6 C5 C1 121.34(14)
C5 C6 C7 121.00(14)
O5 C30 C22 120.72(14)
O5 C30 C29 123.67(16)
C29 C30 C22 115.40(14)
C8 C9 C1 116.78(13)
O2 C9 C1 119.93(14)
O2 C9 C8 123.22(14)
C24 C23 C22 110.66(13)
C26 C27 C28 120.93(15)
C3 C2 C1 110.79(13)
C23 C24 C25 108.54(14)
N1 C10 C17 109.36(11)
N1 C10 C11 112.72(11)
C11 C10 C17 111.13(12)
C15 C16 C11 120.69(17)
C2 C3 C4 108.51(15)
C7 C8 C9 120.90(14)
N4 C39 C42 106.30(13)
N4 C39 C41 108.66(13)
N4 C39 C40 110.81(15)
C41 C39 C42 109.29(16)
C40 C39 C42 110.39(16)
C40 C39 C41 111.25(15)
C27 C26 C22 120.46(15)
C32 C37 C36 120.91(17)
C34 C33 C32 121.00(17)
C11 C12 C13 120.10(17)
C28 C29 C30 120.95(16)
N2 C18 C21 107.01(12)
N2 C18 C19 109.30(14)
N2 C18 C20 109.35(13)
C21 C18 C19 109.30(15)
C20 C18 C21 110.48(16)
C20 C18 C19 111.29(17)
C8 C7 C6 123.05(15)
C14 C15 C16 119.99(18)
C14 C13 C12 120.37(18)
C35 C36 C37 120.07(18)
C29 C28 C27 123.26(15)
C13 C14 C15 119.95(17)
C34 C35 C36 119.75(18)
C35 C34 C33 120.25(18)

loop_
_geom_bond_atom_site_label_1
_geom_bond_atom_site_label_2
_geom_bond_distance
O1 C4 1.2350(17)
O4 C25 1.2348(17)
O3 C17 1.2272(18)
O6 C38 1.2268(19)
O5 C30 1.213(2)
N1 C4 1.357(2)
N1 C1 1.4539(16)
N1 C10 1.4601(19)
N3 C22 1.4518(16)
N3 C31 1.4648(18)
N3 C25 1.354(2)
N2 C17 1.3359(18)
N2 C18 1.4827(17)
C17 C10 1.5448(18)
N4 C38 1.3396(18)
N4 C39 1.4765(18)
C22 C30 1.544(2)
C22 C23 1.525(2)
C22 C26 1.5048(19)
C4 C3 1.478(2)
C38 C31 1.5411(19)
C31 C32 1.516(2)
C25 C24 1.480(2)
C1 C5 1.5021(19)
C1 C9 1.559(2)
C1 C2 1.518(2)
C11 C10 1.517(2)
C11 C16 1.393(2)
C11 C12 1.391(2)
C32 C37 1.387(2)
C32 C33 1.395(2)
C5 C6 1.333(2)
C6 C7 1.453(2)
C30 C29 1.462(2)
C9 C8 1.456(2)
C9 O2 1.2135(19)
C23 C24 1.320(2)
C27 C26 1.335(2)
C27 C28 1.436(3)
C2 C3 1.323(2)
C16 C15 1.387(3)
C8 C7 1.342(2)
C39 C42 1.531(2)
C39 C41 1.528(2)
C39 C40 1.517(3)
C37 C36 1.398(3)
C33 C34 1.389(3)
C12 C13 1.393(3)
C29 C28 1.346(3)
C18 C21 1.520(2)
C18 C19 1.524(3)
C18 C20 1.516(3)
C15 C14 1.380(3)
C13 C14 1.378(3)
C36 C35 1.378(3)
C35 C34 1.377(3)

loop_
_exptl_oxdiff_crystal_face_indexfrac_h
_exptl_oxdiff_crystal_face_indexfrac_k
_exptl_oxdiff_crystal_face_indexfrac_l
_exptl_oxdiff_crystal_face_x
_exptl_oxdiff_crystal_face_y
_exptl_oxdiff_crystal_face_z
7.0011 -5.0154 3.0087 0.7093 -0.7114 -0.0036
6.9947 -6.0084 -1.9912 0.5170 -0.5966 0.6442
1.0163 7.9979 0.0057 -0.6325 -0.4592 -0.7389
2.9971 1.0076 -8.9934 -0.5155 -0.2859 0.8620
-1.0145 -8.0007 1.9940 0.7421 0.4300 0.5158
-3.0112 -7.0030 5.9907 0.8403 0.5802 0.0138
-1.0008 4.0126 -7.9986 -0.7838 0.0751 0.5485
-2.9900 8.0073 -2.0007 -0.8206 0.0708 -0.4472
-1.9882 4.9960 4.9986 -0.1730 -0.0314 -0.9744
-8.0016 2.0075 3.9873 -0.1010 0.8596 -0.4892
-6.0124 -1.9872 -2.0107 -0.0643 0.8639 0.5064
7.0106 -0.0157 3.0112 0.3017 -0.9202 -0.4547
-4.0005 5.0147 -6.0033 -0.8147 0.3797 0.2867
-4.9923 8.0106 -2.0040 -0.8599 0.3212 -0.4128
